data_4126806
loop_
_publ_author_name
'Kosai, Tomoyuki'
'Iwamoto, Takeaki'

_publ_section_title
;
 A Stable Push-Pull Disilene: Substantial Donor-Acceptor Interactions
 through the Si=Si Double Bond.
;
_journal_name_full 'Journal of the American Chemical Society'
_journal_paper_doi 10.1021/jacs.7b09989
_journal_year 2017
_chemical_formula_moiety 'C36 H68 K N O Si4'
_chemical_formula_sum 'C38 H68 K N O Si4'
_chemical_formula_weight 706.39
_chemical_name_systematic
;
 ?
;
_space_group_crystal_system monoclinic
_space_group_IT_number 14
_space_group_name_Hall '-P 2yn'
_space_group_name_H-M_alt 'P 1 21/n 1'
_symmetry_space_group_name_Hall '-P 2yn'
_symmetry_space_group_name_H-M 'P 1 21/n 1'
_atom_sites_solution_hydrogens mixed
_audit_creation_method SHELXL-2014
_cell_angle_alpha 90
_cell_angle_beta 95.7970(10)
_cell_angle_gamma 90
_cell_formula_units_Z 4
_cell_length_a 9.4328(3)
_cell_length_b 15.3231(6)
_cell_length_c 28.7059(10)
_cell_measurement_reflns_used 9969
_cell_measurement_temperature 100(2)
_cell_measurement_theta_max 32.90
_cell_measurement_theta_min 2.21
_cell_volume 4127.9(3)
_computing_cell_refinement 'Bruker SAINT'
_computing_data_collection 'Bruker APEX2'
_computing_data_reduction 'Bruker SAINT'
_computing_molecular_graphics 'Bruker SHELXTL'
_computing_publication_material 'Bruker SHELXTL'
_computing_structure_refinement 'SHELXL-2014 (Sheldrick 2014)'
_computing_structure_solution 'SHELXS-97 (Sheldrick 2008)'
_diffrn_ambient_temperature 100(2)
_diffrn_detector_area_resol_mean 8.333
_diffrn_measured_fraction_theta_full 1.000
_diffrn_measured_fraction_theta_max 1.000
_diffrn_measurement_device_type 'Bruker APEXII CCD area detector'
_diffrn_measurement_method 'phi and omega scans'
_diffrn_radiation_monochromator 'Bruker Helios multilayer confocal mirror'
_diffrn_radiation_source 'Bruker TXS fine-focus rotating anode'
_diffrn_radiation_type MoK\a
_diffrn_radiation_wavelength 0.71073
_diffrn_reflns_av_R_equivalents 0.0335
_diffrn_reflns_av_unetI/netI 0.0216
_diffrn_reflns_Laue_measured_fraction_full 1.000
_diffrn_reflns_Laue_measured_fraction_max 1.000
_diffrn_reflns_limit_h_max 12
_diffrn_reflns_limit_h_min -12
_diffrn_reflns_limit_k_max 19
_diffrn_reflns_limit_k_min -19
_diffrn_reflns_limit_l_max 37
_diffrn_reflns_limit_l_min -37
_diffrn_reflns_number 61072
_diffrn_reflns_point_group_measured_fraction_full 1.000
_diffrn_reflns_point_group_measured_fraction_max 1.000
_diffrn_reflns_theta_full 25.242
_diffrn_reflns_theta_max 27.499
_diffrn_reflns_theta_min 1.426
_exptl_absorpt_coefficient_mu 0.273
_exptl_absorpt_correction_T_max 0.7465
_exptl_absorpt_correction_T_min 0.6630
_exptl_absorpt_correction_type empirical
_exptl_absorpt_process_details 'SADABS Sheldrick 1996'
_exptl_crystal_colour red
_exptl_crystal_density_diffrn 1.137
_exptl_crystal_description plate
_exptl_crystal_F_000 1544
_exptl_crystal_size_max 0.100
_exptl_crystal_size_mid 0.100
_exptl_crystal_size_min 0.100
_refine_diff_density_max 0.580
_refine_diff_density_min -0.429
_refine_diff_density_rms 0.054
_refine_ls_extinction_method none
_refine_ls_goodness_of_fit_ref 1.026
_refine_ls_hydrogen_treatment mixed
_refine_ls_matrix_type full
_refine_ls_number_parameters 545
_refine_ls_number_reflns 9490
_refine_ls_number_restraints 6
_refine_ls_restrained_S_all 1.028
_refine_ls_R_factor_all 0.0572
_refine_ls_R_factor_gt 0.0438
_refine_ls_shift/su_max 0.001
_refine_ls_shift/su_mean 0.000
_refine_ls_structure_factor_coef Fsqd
_refine_ls_weighting_details 'w=1/[\s^2^(Fo^2^)+(0.0551P)^2^+3.1690P] where P=(Fo^2^+2Fc^2^)/3'
_refine_ls_weighting_scheme calc
_refine_ls_wR_factor_gt 0.1086
_refine_ls_wR_factor_ref 0.1210
_reflns_Friedel_coverage 0.000
_reflns_number_gt 7673
_reflns_number_total 9490
_reflns_threshold_expression 'I > 2\s(I)'
_cod_data_source_file ja7b09989_si_002.cif
_cod_data_source_block Compound_3__TK25a_a
_cod_database_code 4126806
_shelx_space_group_comment
;
The symmetry employed for this shelxl refinement is uniquely defined
by the following loop, which should always be used as a source of
symmetry information in preference to the above space-group names.
They are only intended as comments.
;
_shelx_estimated_absorpt_t_min 0.973
_shelx_estimated_absorpt_t_max 0.973
_shelxl_version_number 2014-3

loop_
_space_group_symop_operation_xyz
'x, y, z'
'-x+1/2, y+1/2, -z+1/2'
'-x, -y, -z'
'x-1/2, -y-1/2, z-1/2'

loop_
_atom_site_label
_atom_site_type_symbol
_atom_site_fract_x
_atom_site_fract_y
_atom_site_fract_z
_atom_site_U_iso_or_equiv
_atom_site_adp_type
_atom_site_occupancy
_atom_site_site_symmetry_order
_atom_site_calc_flag
_atom_site_refinement_flags_posn
_atom_site_refinement_flags_adp
_atom_site_refinement_flags_occupancy
_atom_site_disorder_assembly
_atom_site_disorder_group
Si1 Si 0.44451(5) 0.31084(3) 0.35264(2) 0.02358(11) Uani 1 1 d . . . . .
Si2 Si 0.42597(6) 0.38378(3) 0.41733(2) 0.02754(12) Uani 1 1 d . . . . .
Si3 Si 0.41318(6) 0.45225(4) 0.27433(2) 0.03174(13) Uani 1 1 d . . . . .
Si4 Si 0.14491(6) 0.34173(4) 0.29855(2) 0.03292(13) Uani 1 1 d . . . . .
N1 N 0.50061(18) 0.21166(11) 0.33119(5) 0.0344(4) Uani 1 1 d . . . . .
K1 K 0.49172(5) 0.59666(3) 0.42802(2) 0.03561(11) Uani 1 1 d . . . . .
C1 C 0.34268(18) 0.34589(11) 0.29464(5) 0.0218(3) Uani 1 1 d . . . . .
C2 C 0.3853(2) 0.27313(13) 0.26026(6) 0.0300(4) Uani 1 1 d . . . . .
H1 H 0.3049 0.2627 0.2360 0.036 Uiso 1 1 calc R U . . .
H2 H 0.4679 0.2932 0.2444 0.036 Uiso 1 1 calc R U . . .
C3 C 0.4231(2) 0.18863(13) 0.28610(6) 0.0322(4) Uani 1 1 d . . . . .
H3 H 0.3356 0.1557 0.2910 0.039 Uiso 1 1 calc R U . . .
H4 H 0.4834 0.1518 0.2677 0.039 Uiso 1 1 calc R U . . .
C4 C 0.5247(2) 0.31761(12) 0.46874(6) 0.0289(4) Uani 1 1 d . . . . .
C5 C 0.6697(2) 0.33339(12) 0.48476(6) 0.0290(4) Uani 1 1 d . . . . .
C6 C 0.7356(2) 0.28912(12) 0.52366(6) 0.0298(4) Uani 1 1 d . . . . .
H53 H 0.8328 0.3010 0.5336 0.036 Uiso 1 1 calc R U . . .
C7 C 0.6632(2) 0.22816(12) 0.54833(6) 0.0288(4) Uani 1 1 d . . . . .
C8 C 0.5208(2) 0.21309(12) 0.53302(6) 0.0294(4) Uani 1 1 d . . . . .
H54 H 0.4692 0.1718 0.5494 0.035 Uiso 1 1 calc R U . . .
C9 C 0.4505(2) 0.25644(12) 0.49449(6) 0.0317(4) Uani 1 1 d . . . . .
C10 C 0.7576(2) 0.40006(13) 0.46088(7) 0.0352(4) Uani 1 1 d . . . . .
H55 H 0.7035 0.4146 0.4301 0.042 Uiso 1 1 calc R U . . .
C11 C 0.7728(4) 0.48368(17) 0.48900(9) 0.0549(7) Uani 1 1 d . . . . .
H96 H 0.823(3) 0.5326(19) 0.4716(10) 0.061(8) Uiso 1 1 d . . . . .
H95 H 0.675(4) 0.506(2) 0.4987(12) 0.088(11) Uiso 1 1 d . . . . .
H94 H 0.839(2) 0.4691(14) 0.5154(8) 0.027(5) Uiso 1 1 d . . . . .
C12 C 0.9030(3) 0.36717(17) 0.45065(10) 0.0594(7) Uani 1 1 d . . . . .
H91 H 0.9481 0.4105 0.4318 0.089 Uiso 1 1 calc R U . . .
H92 H 0.8920 0.3120 0.4334 0.089 Uiso 1 1 calc R U . . .
H93 H 0.9627 0.3578 0.4802 0.089 Uiso 1 1 calc R U . . .
C13 C 0.7360(2) 0.17768(13) 0.58974(7) 0.0350(4) Uani 1 1 d . . . . .
H56 H 0.6580 0.1552 0.6076 0.042 Uiso 1 1 calc R U . . .
C14 C 0.8116(4) 0.0994(2) 0.57403(9) 0.0869(12) Uani 1 1 d . . . . .
H59 H 0.8887 0.1178 0.5558 0.130 Uiso 1 1 calc R U . . .
H60 H 0.7443 0.0626 0.5546 0.130 Uiso 1 1 calc R U . . .
H61 H 0.8516 0.0661 0.6014 0.130 Uiso 1 1 calc R U . . .
C15 C 0.8271(6) 0.2334(2) 0.62281(11) 0.1145(18) Uani 1 1 d . . . . .
H62 H 0.8723 0.1974 0.6483 0.172 Uiso 1 1 calc R U . . .
H63 H 0.7684 0.2784 0.6357 0.172 Uiso 1 1 calc R U . . .
H64 H 0.9008 0.2614 0.6062 0.172 Uiso 1 1 calc R U . . .
C16 C 0.2933(3) 0.23517(15) 0.48068(7) 0.0438(6) Uani 1 1 d . . . . .
H57 H 0.2554 0.2846 0.4603 0.053 Uiso 0.678(3) 1 calc R U P A 1
H58 H 0.2749 0.2499 0.4467 0.053 Uiso 0.322(3) 1 calc R U P A 2
C17 C 0.2666(3) 0.1574(2) 0.45282(10) 0.0328(7) Uani 0.678(3) 1 d . . P A 1
H65 H 0.3060 0.1647 0.4227 0.049 Uiso 0.678(3) 1 calc R U P A 1
H66 H 0.1637 0.1474 0.4473 0.049 Uiso 0.678(3) 1 calc R U P A 1
H67 H 0.3121 0.1073 0.4695 0.049 Uiso 0.678(3) 1 calc R U P A 1
C18 C 0.1976(3) 0.2335(2) 0.52426(10) 0.0349(7) Uani 0.678(3) 1 d . . P A 1
H68 H 0.0975 0.2240 0.5126 0.052 Uiso 0.678(3) 1 calc R U P A 1
H69 H 0.2071 0.2893 0.5409 0.052 Uiso 0.678(3) 1 calc R U P A 1
H70 H 0.2301 0.1861 0.5457 0.052 Uiso 0.678(3) 1 calc R U P A 1
C19 C 0.3645(3) 0.54826(14) 0.30936(8) 0.0519(6) Uani 1 1 d . . . . .
H5 H 0.4385 0.5931 0.3091 0.078 Uiso 1 1 calc R U . . .
H6 H 0.3562 0.5300 0.3417 0.078 Uiso 1 1 calc R U . . .
H7 H 0.2732 0.5721 0.2957 0.078 Uiso 1 1 calc R U . . .
C20 C 0.3500(4) 0.47410(17) 0.21169(8) 0.0662(9) Uani 1 1 d . . . . .
H8 H 0.2456 0.4751 0.2078 0.099 Uiso 1 1 calc R U . . .
H9 H 0.3845 0.4280 0.1920 0.099 Uiso 1 1 calc R U . . .
H10 H 0.3868 0.5306 0.2024 0.099 Uiso 1 1 calc R U . . .
C21 C 0.6134(3) 0.4478(2) 0.27724(13) 0.0747(9) Uani 1 1 d . . . . .
H11 H 0.6490 0.5016 0.2641 0.112 Uiso 1 1 calc R U . . .
H12 H 0.6421 0.3976 0.2592 0.112 Uiso 1 1 calc R U . . .
H13 H 0.6535 0.4419 0.3099 0.112 Uiso 1 1 calc R U . . .
C22 C 0.0901(3) 0.2364(2) 0.32129(19) 0.1131(18) Uani 1 1 d . . . . .
H14 H 0.1445 0.2249 0.3516 0.170 Uiso 1 1 calc R U . . .
H15 H 0.1085 0.1900 0.2992 0.170 Uiso 1 1 calc R U . . .
H16 H -0.0118 0.2381 0.3252 0.170 Uiso 1 1 calc R U . . .
C23 C 0.0749(3) 0.4284(2) 0.33456(14) 0.0851(11) Uani 1 1 d . . . . .
H17 H -0.0215 0.4130 0.3416 0.128 Uiso 1 1 calc R U . . .
H18 H 0.0721 0.4837 0.3174 0.128 Uiso 1 1 calc R U . . .
H19 H 0.1370 0.4346 0.3639 0.128 Uiso 1 1 calc R U . . .
C24 C 0.0446(3) 0.3552(4) 0.23965(12) 0.1105(17) Uani 1 1 d . . . . .
H20 H 0.0768 0.3114 0.2182 0.166 Uiso 1 1 calc R U . . .
H21 H 0.0617 0.4138 0.2277 0.166 Uiso 1 1 calc R U . . .
H22 H -0.0575 0.3476 0.2421 0.166 Uiso 1 1 calc R U . . .
C25 C 0.59360(18) 0.14493(11) 0.35471(6) 0.0219(3) Uani 1 1 d . . . . .
C26 C 0.7215(3) 0.1309(2) 0.32882(10) 0.0266(6) Uani 0.678(3) 1 d . . P A 1
H23 H 0.7707 0.1874 0.3258 0.032 Uiso 0.678(3) 1 calc R U P A 1
H24 H 0.6901 0.1097 0.2969 0.032 Uiso 0.678(3) 1 calc R U P A 1
C27 C 0.5184(3) 0.05247(17) 0.35912(10) 0.0265(6) Uani 0.678(3) 1 d . . P A 1
H25 H 0.4350 0.0590 0.3772 0.032 Uiso 0.678(3) 1 calc R U P A 1
H26 H 0.4840 0.0306 0.3275 0.032 Uiso 0.678(3) 1 calc R U P A 1
C28 C 0.6415(3) 0.17210(17) 0.40531(9) 0.0258(6) Uani 0.678(3) 1 d . . P A 1
H27 H 0.5569 0.1770 0.4229 0.031 Uiso 0.678(3) 1 calc R U P A 1
H28 H 0.6873 0.2302 0.4052 0.031 Uiso 0.678(3) 1 calc R U P A 1
C29 C 0.8270(4) 0.0649(2) 0.35336(14) 0.0306(6) Uani 0.678(3) 1 d . . P A 1
H29 H 0.9116 0.0589 0.3353 0.037 Uiso 0.678(3) 1 calc R U P A 1
C30 C 0.7527(4) -0.0225(3) 0.35552(14) 0.0318(8) Uani 0.678(3) 1 d . . P A 1
H30 H 0.8201 -0.0662 0.3704 0.038 Uiso 0.678(3) 1 calc R U P A 1
H31 H 0.7208 -0.0427 0.3234 0.038 Uiso 0.678(3) 1 calc R U P A 1
C31 C 0.6238(6) -0.0140(3) 0.3839(2) 0.0290(12) Uani 0.678(3) 1 d . . P A 1
H32 H 0.5760 -0.0720 0.3857 0.035 Uiso 0.678(3) 1 calc R U P A 1
C32 C 0.6722(4) 0.0188(2) 0.43321(12) 0.0399(8) Uani 0.678(3) 1 d . . P A 1
H33 H 0.5888 0.0253 0.4513 0.048 Uiso 0.678(3) 1 calc R U P A 1
H34 H 0.7384 -0.0238 0.4496 0.048 Uiso 0.678(3) 1 calc R U P A 1
C33 C 0.7465(5) 0.1064(3) 0.43006(14) 0.0317(8) Uani 0.678(3) 1 d . . P A 1
H35 H 0.7784 0.1278 0.4623 0.038 Uiso 0.678(3) 1 calc R U P A 1
C34 C 0.8747(4) 0.0967(3) 0.40263(15) 0.0362(7) Uani 0.678(3) 1 d . . P A 1
H36 H 0.9426 0.0545 0.4186 0.043 Uiso 0.678(3) 1 calc R U P A 1
H37 H 0.9237 0.1536 0.4011 0.043 Uiso 0.678(3) 1 calc R U P A 1
O1 O 0.69453(16) 0.64590(10) 0.37584(5) 0.0412(4) Uani 1 1 d . . . . .
C35 C 0.6938(4) 0.72488(17) 0.34960(11) 0.0620(8) Uani 1 1 d . . . . .
H77 H 0.7546 0.7697 0.3665 0.09(2) Uiso 0.593(16) 1 calc R . P B 3
H78 H 0.5958 0.7481 0.3433 0.043(12) Uiso 0.593(16) 1 calc R . P B 3
H79 H 0.6062 0.7264 0.3275 0.14(5) Uiso 0.407(16) 1 calc R . P B 4
H80 H 0.6894 0.7747 0.3714 0.17(5) Uiso 0.407(16) 1 calc R . P B 4
C36 C 0.7536(7) 0.6984(4) 0.30415(16) 0.0442(16) Uani 0.593(16) 1 d . . P B 3
H81 H 0.6790 0.6721 0.2817 0.053 Uiso 0.593(16) 1 calc R U P B 3
H82 H 0.7961 0.7490 0.2892 0.053 Uiso 0.593(16) 1 calc R U P B 3
C37 C 0.8643(3) 0.63300(19) 0.32079(9) 0.0542(6) Uani 1 1 d . . . . .
H83 H 0.9599 0.6603 0.3249 0.065 Uiso 0.593(16) 1 calc R U P B 3
H84 H 0.8660 0.5843 0.2982 0.065 Uiso 0.593(16) 1 calc R U P B 3
H85 H 0.8139 0.6018 0.2938 0.065 Uiso 0.407(16) 1 calc R U P B 4
H86 H 0.9685 0.6298 0.3192 0.065 Uiso 0.407(16) 1 calc R U P B 4
C38 C 0.8208(3) 0.60035(17) 0.36773(9) 0.0496(6) Uani 1 1 d . . . . .
H87 H 0.8030 0.5367 0.3664 0.060 Uiso 1 1 calc R U . . .
H88 H 0.8972 0.6123 0.3932 0.060 Uiso 1 1 calc R U . . .
C39 C 0.7246(5) 0.1936(3) 0.38267(17) 0.0189(10) Uani 0.322(3) 1 d . . P A 2
H38 H 0.7850 0.2215 0.3606 0.023 Uiso 0.322(3) 1 calc R U P A 2
H39 H 0.6903 0.2393 0.4031 0.023 Uiso 0.322(3) 1 calc R U P A 2
C40 C 0.5062(5) 0.1013(3) 0.38385(17) 0.0185(10) Uani 0.322(3) 1 d . . P A 2
H40 H 0.4255 0.0735 0.3647 0.022 Uiso 0.322(3) 1 calc R U P A 2
H41 H 0.4670 0.1435 0.4053 0.022 Uiso 0.322(3) 1 calc R U P A 2
C41 C 0.6646(7) 0.0853(4) 0.31954(18) 0.0250(12) Uani 0.322(3) 1 d . . P A 2
H42 H 0.5906 0.0563 0.2980 0.030 Uiso 0.322(3) 1 calc R U P A 2
H43 H 0.7260 0.1204 0.3007 0.030 Uiso 0.322(3) 1 calc R U P A 2
C42 C 0.8102(8) 0.1243(4) 0.4122(2) 0.0222(11) Uani 0.322(3) 1 d . . P A 2
H44 H 0.8887 0.1535 0.4324 0.027 Uiso 0.322(3) 1 calc R U P A 2
C43 C 0.7152(8) 0.0768(5) 0.4427(3) 0.0194(13) Uani 0.322(3) 1 d . . P A 2
H45 H 0.6746 0.1187 0.4639 0.023 Uiso 0.322(3) 1 calc R U P A 2
H46 H 0.7718 0.0333 0.4621 0.023 Uiso 0.322(3) 1 calc R U P A 2
C44 C 0.5947(6) 0.0308(3) 0.4126(2) 0.0201(11) Uani 0.322(3) 1 d . . P A 2
H47 H 0.5328 -0.0015 0.4331 0.024 Uiso 0.322(3) 1 calc R U P A 2
C45 C 0.6578(13) -0.0334(7) 0.3784(5) 0.026(2) Uani 0.322(3) 1 d . . P A 2
H48 H 0.7135 -0.0793 0.3962 0.031 Uiso 0.322(3) 1 calc R U P A 2
H49 H 0.5798 -0.0618 0.3582 0.031 Uiso 0.322(3) 1 calc R U P A 2
C46 C 0.7536(8) 0.0172(5) 0.3483(2) 0.0276(17) Uani 0.322(3) 1 d . . P A 2
H50 H 0.7955 -0.0242 0.3265 0.033 Uiso 0.322(3) 1 calc R U P A 2
C47 C 0.8740(7) 0.0602(4) 0.3797(3) 0.0256(12) Uani 0.322(3) 1 d . . P A 2
H51 H 0.9298 0.0152 0.3983 0.031 Uiso 0.322(3) 1 calc R U P A 2
H52 H 0.9388 0.0913 0.3603 0.031 Uiso 0.322(3) 1 calc R U P A 2
C48 C 0.2868(6) 0.1247(4) 0.4838(2) 0.0257(12) Uani 0.322(3) 1 d . . P A 2
H71 H 0.2813 0.1070 0.5164 0.039 Uiso 0.322(3) 1 calc R U P A 2
H72 H 0.3728 0.1000 0.4725 0.039 Uiso 0.322(3) 1 calc R U P A 2
H73 H 0.2025 0.1035 0.4643 0.039 Uiso 0.322(3) 1 calc R U P A 2
C49 C 0.2105(6) 0.2774(4) 0.4999(2) 0.0331(14) Uani 0.322(3) 1 d . U P A 2
H74 H 0.2280 0.2688 0.5338 0.050 Uiso 0.322(3) 1 calc R U P A 2
H75 H 0.1132 0.2589 0.4891 0.050 Uiso 0.322(3) 1 calc R U P A 2
H76 H 0.2221 0.3393 0.4925 0.050 Uiso 0.322(3) 1 calc R U P A 2
C50 C 0.8070(12) 0.7359(9) 0.3252(7) 0.090(6) Uani 0.407(16) 1 d . . P B 4
H89 H 0.8804 0.7732 0.3424 0.108 Uiso 0.407(16) 1 calc R U P B 4
H90 H 0.7788 0.7616 0.2940 0.108 Uiso 0.407(16) 1 calc R U P B 4

loop_
_atom_site_aniso_label
_atom_site_aniso_U_11
_atom_site_aniso_U_22
_atom_site_aniso_U_33
_atom_site_aniso_U_23
_atom_site_aniso_U_13
_atom_site_aniso_U_12
Si1 0.0342(3) 0.0202(2) 0.0155(2) -0.00293(17) -0.00138(18) 0.00936(19)
Si2 0.0501(3) 0.0183(2) 0.0152(2) -0.00062(17) 0.0080(2) 0.0012(2)
Si3 0.0442(3) 0.0302(3) 0.0216(2) 0.0036(2) 0.0075(2) -0.0062(2)
Si4 0.0258(3) 0.0360(3) 0.0374(3) 0.0079(2) 0.0054(2) 0.0026(2)
N1 0.0429(9) 0.0289(8) 0.0276(8) -0.0142(6) -0.0157(7) 0.0177(7)
K1 0.0448(2) 0.02108(19) 0.0438(2) -0.00142(17) 0.01828(19) -0.00096(17)
C1 0.0263(8) 0.0243(8) 0.0149(7) 0.0016(6) 0.0030(6) 0.0037(7)
C2 0.0362(10) 0.0354(10) 0.0180(8) -0.0057(7) 0.0010(7) 0.0028(8)
C3 0.0400(10) 0.0307(10) 0.0240(9) -0.0111(7) -0.0067(7) 0.0093(8)
C4 0.0497(11) 0.0237(9) 0.0128(7) -0.0015(6) 0.0015(7) -0.0096(8)
C5 0.0457(11) 0.0258(9) 0.0163(8) -0.0052(7) 0.0069(7) -0.0085(8)
C6 0.0399(10) 0.0287(9) 0.0213(8) -0.0053(7) 0.0052(7) -0.0021(8)
C7 0.0441(10) 0.0233(9) 0.0192(8) -0.0026(7) 0.0042(7) 0.0032(8)
C8 0.0486(11) 0.0220(8) 0.0179(8) 0.0009(6) 0.0054(7) -0.0068(8)
C9 0.0496(11) 0.0266(9) 0.0180(8) 0.0018(7) -0.0004(7) -0.0126(8)
C10 0.0524(12) 0.0329(10) 0.0210(8) -0.0026(7) 0.0069(8) -0.0156(9)
C11 0.094(2) 0.0371(13) 0.0374(13) -0.0083(10) 0.0229(14) -0.0256(13)
C12 0.0722(17) 0.0464(14) 0.0653(17) -0.0062(12) 0.0353(14) -0.0175(13)
C13 0.0464(11) 0.0330(10) 0.0255(9) 0.0044(8) 0.0031(8) 0.0052(9)
C14 0.148(3) 0.075(2) 0.0357(14) 0.0049(13) 0.0043(17) 0.070(2)
C15 0.227(5) 0.0577(19) 0.0442(16) 0.0159(14) -0.059(2) -0.027(3)
C16 0.0557(13) 0.0462(13) 0.0266(10) 0.0176(9) -0.0098(9) -0.0244(11)
C17 0.0308(14) 0.0359(16) 0.0321(16) -0.0054(13) 0.0058(11) -0.0040(12)
C18 0.0390(16) 0.0388(16) 0.0293(14) 0.0014(13) 0.0148(12) 0.0055(13)
C19 0.0922(19) 0.0275(11) 0.0363(12) 0.0016(9) 0.0087(12) -0.0031(11)
C20 0.128(3) 0.0431(14) 0.0258(11) 0.0121(10) -0.0005(13) -0.0204(15)
C21 0.0516(16) 0.075(2) 0.102(2) 0.0049(18) 0.0283(16) -0.0235(15)
C22 0.0484(17) 0.069(2) 0.228(5) 0.072(3) 0.043(2) -0.0040(15)
C23 0.0383(14) 0.093(2) 0.127(3) -0.037(2) 0.0218(16) 0.0209(15)
C24 0.0357(14) 0.227(5) 0.064(2) 0.022(3) -0.0200(14) -0.013(2)
C25 0.0244(8) 0.0211(8) 0.0199(8) -0.0044(6) 0.0006(6) 0.0060(6)
C26 0.0261(13) 0.0291(15) 0.0256(13) -0.0010(11) 0.0079(10) 0.0010(12)
C27 0.0237(12) 0.0218(13) 0.0347(14) 0.0025(11) 0.0069(10) -0.0010(10)
C28 0.0303(13) 0.0259(13) 0.0205(12) -0.0027(10) -0.0008(10) 0.0072(10)
C29 0.0234(15) 0.0316(18) 0.038(2) -0.0085(14) 0.0095(14) 0.0041(14)
C30 0.0305(16) 0.026(2) 0.0390(19) -0.0056(16) 0.0035(14) 0.0110(17)
C31 0.033(2) 0.018(3) 0.038(3) 0.005(2) 0.0101(17) 0.0029(17)
C32 0.049(2) 0.040(2) 0.0323(17) 0.0153(15) 0.0089(16) 0.0141(17)
C33 0.035(2) 0.034(3) 0.024(2) -0.0012(15) -0.0040(17) 0.0110(18)
C34 0.0281(18) 0.0384(19) 0.040(2) -0.0022(17) -0.0076(15) 0.0070(15)
O1 0.0474(9) 0.0327(8) 0.0469(9) 0.0026(6) 0.0222(7) -0.0011(6)
C35 0.084(2) 0.0369(13) 0.0696(18) 0.0139(13) 0.0283(16) 0.0083(13)
C36 0.050(3) 0.043(3) 0.043(2) 0.0122(18) 0.0209(19) 0.001(2)
C37 0.0476(13) 0.0690(17) 0.0492(14) 0.0156(12) 0.0211(11) 0.0053(12)
C38 0.0556(14) 0.0508(14) 0.0462(13) 0.0104(11) 0.0232(11) 0.0126(11)
C39 0.021(2) 0.014(2) 0.023(2) 0.0022(18) 0.0041(19) 0.0019(18)
C40 0.023(2) 0.014(2) 0.020(2) -0.0018(19) 0.0033(18) -0.0021(18)
C41 0.041(3) 0.019(3) 0.016(2) -0.003(2) 0.009(2) 0.006(3)
C42 0.017(3) 0.023(3) 0.027(3) -0.004(2) 0.003(2) 0.006(3)
C43 0.026(3) 0.015(4) 0.017(3) 0.003(2) 0.002(2) 0.002(3)
C44 0.030(3) 0.013(2) 0.018(2) 0.002(2) 0.005(2) -0.001(2)
C45 0.040(6) 0.014(4) 0.023(4) -0.008(3) 0.001(4) 0.010(3)
C46 0.045(4) 0.015(3) 0.025(3) 0.001(3) 0.014(3) 0.015(4)
C47 0.025(3) 0.026(3) 0.027(3) 0.000(3) 0.007(3) 0.004(2)
C48 0.030(3) 0.021(3) 0.027(3) 0.003(2) 0.002(2) -0.008(2)
C49 0.0274(19) 0.036(2) 0.037(2) -0.0069(17) 0.0092(16) 0.0055(16)
C50 0.050(5) 0.063(7) 0.164(14) 0.065(9) 0.047(7) 0.014(5)

loop_
_atom_type_symbol
_atom_type_description
_atom_type_scat_dispersion_real
_atom_type_scat_dispersion_imag
_atom_type_scat_source
C C 0.0033 0.0016 'International Tables Vol C Tables 4.2.6.8 and 6.1.1.4'
H H 0.0000 0.0000 'International Tables Vol C Tables 4.2.6.8 and 6.1.1.4'
N N 0.0061 0.0033 'International Tables Vol C Tables 4.2.6.8 and 6.1.1.4'
Si Si 0.0817 0.0704 'International Tables Vol C Tables 4.2.6.8 and 6.1.1.4'
K K 0.2009 0.2494 'International Tables Vol C Tables 4.2.6.8 and 6.1.1.4'
O O 0.0106 0.0060 'International Tables Vol C Tables 4.2.6.8 and 6.1.1.4'

loop_
_geom_angle_atom_site_label_1
_geom_angle_atom_site_label_2
_geom_angle_atom_site_label_3
_geom_angle
_geom_angle_site_symmetry_1
_geom_angle_site_symmetry_3
N1 Si1 C1 94.65(7) . .
N1 Si1 Si2 142.96(6) . .
C1 Si1 Si2 121.25(6) . .
C4 Si2 Si1 107.69(6) . .
C4 Si2 K1 111.70(6) . .
Si1 Si2 K1 123.25(2) . .
C19 Si3 C20 107.81(12) . .
C19 Si3 C1 113.80(9) . .
C20 Si3 C1 111.51(10) . .
C19 Si3 C21 107.74(15) . .
C20 Si3 C21 105.69(16) . .
C1 Si3 C21 109.91(12) . .
C22 Si4 C23 107.7(2) . .
C22 Si4 C24 106.6(2) . .
C23 Si4 C24 104.5(2) . .
C22 Si4 C1 111.58(12) . .
C23 Si4 C1 114.96(12) . .
C24 Si4 C1 110.96(12) . .
C3 N1 C25 117.44(14) . .
C3 N1 Si1 112.36(12) . .
C25 N1 Si1 129.38(11) . .
O1 K1 C8 89.55(5) . 3_666
O1 K1 C7 104.76(5) . 3_666
C8 K1 C7 25.52(5) 3_666 3_666
O1 K1 C9 96.40(5) . 3_666
C8 K1 C9 25.63(5) 3_666 3_666
C7 K1 C9 45.39(5) 3_666 3_666
O1 K1 C6 130.03(5) . 3_666
C8 K1 C6 44.15(5) 3_666 3_666
C7 K1 C6 25.30(5) 3_666 3_666
C9 K1 C6 51.80(5) 3_666 3_666
O1 K1 C5 139.74(5) . 3_666
C8 K1 C5 51.55(5) 3_666 3_666
C7 K1 C5 44.78(5) 3_666 3_666
C9 K1 C5 44.33(5) 3_666 3_666
C6 K1 C5 25.08(5) 3_666 3_666
O1 K1 C4 120.09(5) . 3_666
C8 K1 C4 44.97(4) 3_666 3_666
C7 K1 C4 52.94(5) 3_666 3_666
C9 K1 C4 25.48(4) 3_666 3_666
C6 K1 C4 44.62(5) 3_666 3_666
C5 K1 C4 25.21(5) 3_666 3_666
O1 K1 Si2 111.38(4) . .
C8 K1 Si2 158.84(4) 3_666 .
C7 K1 Si2 139.97(4) 3_666 .
C9 K1 Si2 140.99(4) 3_666 .
C6 K1 Si2 116.77(4) 3_666 .
C5 K1 Si2 107.32(3) 3_666 .
C4 K1 Si2 116.95(3) 3_666 .
O1 K1 C11 82.51(6) . .
C8 K1 C11 109.72(5) 3_666 .
C7 K1 C11 131.16(5) 3_666 .
C9 K1 C11 86.12(5) 3_666 .
C6 K1 C11 124.36(5) 3_666 .
C5 K1 C11 99.73(6) 3_666 .
C4 K1 C11 81.21(5) 3_666 .
Si2 K1 C11 71.63(4) . .
O1 K1 H95 96.9(7) . .
C8 K1 H95 103.7(7) 3_666 .
C7 K1 H95 120.9(7) 3_666 .
C9 K1 H95 78.4(7) 3_666 .
C6 K1 H95 109.8(7) 3_666 .
C5 K1 H95 84.8(7) 3_666 .
C4 K1 H95 68.5(7) 3_666 .
Si2 K1 H95 71.8(7) . .
C11 K1 H95 15.6(7) . .
C2 C1 Si3 107.51(11) . .
C2 C1 Si4 109.41(12) . .
Si3 C1 Si4 115.66(9) . .
C2 C1 Si1 102.13(11) . .
Si3 C1 Si1 110.60(9) . .
Si4 C1 Si1 110.62(8) . .
C3 C2 C1 111.22(14) . .
C3 C2 H1 109.4 . .
C1 C2 H1 109.4 . .
C3 C2 H2 109.4 . .
C1 C2 H2 109.4 . .
H1 C2 H2 108.0 . .
N1 C3 C2 107.36(15) . .
N1 C3 H3 110.2 . .
C2 C3 H3 110.2 . .
N1 C3 H4 110.2 . .
C2 C3 H4 110.2 . .
H3 C3 H4 108.5 . .
C5 C4 C9 116.94(16) . .
C5 C4 Si2 121.87(13) . .
C9 C4 Si2 120.97(15) . .
C5 C4 K1 76.67(9) . 3_666
C9 C4 K1 73.85(10) . 3_666
Si2 C4 K1 114.59(8) . 3_666
C6 C5 C4 120.83(17) . .
C6 C5 C10 117.83(18) . .
C4 C5 C10 121.33(17) . .
C6 C5 K1 75.46(10) . 3_666
C4 C5 K1 78.11(10) . 3_666
C10 C5 K1 116.48(11) . 3_666
C7 C6 C5 122.05(18) . .
C7 C6 K1 76.19(11) . 3_666
C5 C6 K1 79.45(11) . 3_666
C7 C6 H53 119.0 . .
C5 C6 H53 119.0 . .
K1 C6 H53 115.8 3_666 .
C8 C7 C6 117.31(17) . .
C8 C7 C13 120.51(17) . .
C6 C7 C13 122.16(18) . .
C8 C7 K1 75.88(11) . 3_666
C6 C7 K1 78.50(11) . 3_666
C13 C7 K1 116.44(11) . 3_666
C7 C8 C9 122.47(17) . .
C7 C8 K1 78.60(10) . 3_666
C9 C8 K1 78.94(11) . 3_666
C7 C8 H54 118.8 . .
C9 C8 H54 118.8 . .
K1 C8 H54 113.9 3_666 .
C8 C9 C4 120.38(18) . .
C8 C9 C16 118.23(16) . .
C4 C9 C16 121.38(17) . .
C8 C9 K1 75.42(10) . 3_666
C4 C9 K1 80.67(10) . 3_666
C16 C9 K1 115.20(14) . 3_666
C11 C10 C12 110.2(2) . .
C11 C10 C5 110.75(16) . .
C12 C10 C5 114.12(19) . .
C11 C10 H55 107.1 . .
C12 C10 H55 107.1 . .
C5 C10 H55 107.1 . .
C10 C11 K1 97.28(17) . .
C10 C11 H96 112.1(15) . .
K1 C11 H96 76.3(15) . .
C10 C11 H95 112.5(19) . .
K1 C11 H95 47.5(19) . .
H96 C11 H95 110(2) . .
C10 C11 H94 104.1(13) . .
K1 C11 H94 156.0(13) . .
H96 C11 H94 105(2) . .
H95 C11 H94 113(2) . .
C10 C12 H91 109.5 . .
C10 C12 H92 109.5 . .
H91 C12 H92 109.5 . .
C10 C12 H93 109.5 . .
H91 C12 H93 109.5 . .
H92 C12 H93 109.5 . .
C15 C13 C14 113.2(3) . .
C15 C13 C7 113.15(19) . .
C14 C13 C7 111.40(17) . .
C15 C13 H56 106.2 . .
C14 C13 H56 106.2 . .
C7 C13 H56 106.2 . .
C13 C14 H59 109.5 . .
C13 C14 H60 109.5 . .
H59 C14 H60 109.5 . .
C13 C14 H61 109.5 . .
H59 C14 H61 109.5 . .
H60 C14 H61 109.5 . .
C13 C15 H62 109.5 . .
C13 C15 H63 109.5 . .
H62 C15 H63 109.5 . .
C13 C15 H64 109.5 . .
H62 C15 H64 109.5 . .
H63 C15 H64 109.5 . .
C49 C16 C9 115.3(4) . .
C17 C16 C9 115.4(2) . .
C17 C16 C18 109.7(2) . .
C9 C16 C18 113.92(18) . .
C49 C16 C48 119.3(4) . .
C9 C16 C48 103.8(2) . .
C17 C16 H57 105.6 . .
C9 C16 H57 105.6 . .
C18 C16 H57 105.6 . .
C49 C16 H58 105.8 . .
C9 C16 H58 105.8 . .
C48 C16 H58 105.8 . .
C16 C17 H65 109.5 . .
C16 C17 H66 109.5 . .
H65 C17 H66 109.5 . .
C16 C17 H67 109.5 . .
H65 C17 H67 109.5 . .
H66 C17 H67 109.5 . .
C16 C18 H68 109.5 . .
C16 C18 H69 109.5 . .
H68 C18 H69 109.5 . .
C16 C18 H70 109.5 . .
H68 C18 H70 109.5 . .
H69 C18 H70 109.5 . .
Si3 C19 H5 109.5 . .
Si3 C19 H6 109.5 . .
H5 C19 H6 109.5 . .
Si3 C19 H7 109.5 . .
H5 C19 H7 109.5 . .
H6 C19 H7 109.5 . .
Si3 C20 H8 109.5 . .
Si3 C20 H9 109.5 . .
H8 C20 H9 109.5 . .
Si3 C20 H10 109.5 . .
H8 C20 H10 109.5 . .
H9 C20 H10 109.5 . .
Si3 C21 H11 109.5 . .
Si3 C21 H12 109.5 . .
H11 C21 H12 109.5 . .
Si3 C21 H13 109.5 . .
H11 C21 H13 109.5 . .
H12 C21 H13 109.5 . .
Si4 C22 H14 109.5 . .
Si4 C22 H15 109.5 . .
H14 C22 H15 109.5 . .
Si4 C22 H16 109.5 . .
H14 C22 H16 109.5 . .
H15 C22 H16 109.5 . .
Si4 C23 H17 109.5 . .
Si4 C23 H18 109.5 . .
H17 C23 H18 109.5 . .
Si4 C23 H19 109.5 . .
H17 C23 H19 109.5 . .
H18 C23 H19 109.5 . .
Si4 C24 H20 109.5 . .
Si4 C24 H21 109.5 . .
H20 C24 H21 109.5 . .
Si4 C24 H22 109.5 . .
H20 C24 H22 109.5 . .
H21 C24 H22 109.5 . .
C40 C25 N1 104.3(2) . .
N1 C25 C26 110.25(17) . .
N1 C25 C28 110.59(15) . .
C26 C25 C28 109.54(18) . .
C40 C25 C41 115.0(3) . .
N1 C25 C41 112.7(2) . .
C40 C25 C39 113.4(3) . .
N1 C25 C39 107.7(2) . .
C41 C25 C39 103.8(3) . .
N1 C25 C27 113.93(16) . .
C26 C25 C27 107.45(18) . .
C28 C25 C27 104.87(18) . .
C25 C26 C29 112.6(2) . .
C25 C26 H23 109.1 . .
C29 C26 H23 109.1 . .
C25 C26 H24 109.1 . .
C29 C26 H24 109.1 . .
H23 C26 H24 107.8 . .
C31 C27 C25 110.6(3) . .
C31 C27 H25 109.5 . .
C25 C27 H25 109.5 . .
C31 C27 H26 109.5 . .
C25 C27 H26 109.5 . .
H25 C27 H26 108.1 . .
C25 C28 C33 112.0(2) . .
C25 C28 H27 109.2 . .
C33 C28 H27 109.2 . .
C25 C28 H28 109.2 . .
C33 C28 H28 109.2 . .
H27 C28 H28 107.9 . .
C30 C29 C34 109.8(3) . .
C30 C29 C26 108.6(3) . .
C34 C29 C26 109.4(3) . .
C30 C29 H29 109.7 . .
C34 C29 H29 109.7 . .
C26 C29 H29 109.7 . .
C29 C30 C31 109.9(3) . .
C29 C30 H30 109.7 . .
C31 C30 H30 109.7 . .
C29 C30 H31 109.7 . .
C31 C30 H31 109.7 . .
H30 C30 H31 108.2 . .
C32 C31 C30 109.9(5) . .
C32 C31 C27 109.1(3) . .
C30 C31 C27 108.6(4) . .
C32 C31 H32 109.7 . .
C30 C31 H32 109.7 . .
C27 C31 H32 109.7 . .
C33 C32 C31 109.4(3) . .
C33 C32 H33 109.8 . .
C31 C32 H33 109.8 . .
C33 C32 H34 109.8 . .
C31 C32 H34 109.8 . .
H33 C32 H34 108.2 . .
C34 C33 C32 110.0(3) . .
C34 C33 C28 109.6(4) . .
C32 C33 C28 109.0(3) . .
C34 C33 H35 109.4 . .
C32 C33 H35 109.4 . .
C28 C33 H35 109.4 . .
C33 C34 C29 109.8(3) . .
C33 C34 H36 109.7 . .
C29 C34 H36 109.7 . .
C33 C34 H37 109.7 . .
C29 C34 H37 109.7 . .
H36 C34 H37 108.2 . .
C38 O1 C35 106.86(18) . .
C38 O1 K1 128.09(13) . .
C35 O1 K1 125.04(15) . .
C50 C35 O1 114.8(4) . .
O1 C35 C36 104.1(3) . .
O1 C35 H77 110.9 . .
C36 C35 H77 110.9 . .
O1 C35 H78 110.9 . .
C36 C35 H78 110.9 . .
H77 C35 H78 109.0 . .
C50 C35 H79 108.6 . .
O1 C35 H79 108.6 . .
C50 C35 H80 108.6 . .
O1 C35 H80 108.6 . .
H79 C35 H80 107.5 . .
C37 C36 C35 102.2(3) . .
C37 C36 H81 111.3 . .
C35 C36 H81 111.3 . .
C37 C36 H82 111.3 . .
C35 C36 H82 111.3 . .
H81 C36 H82 109.2 . .
C36 C37 C38 105.1(2) . .
C38 C37 C50 97.1(5) . .
C36 C37 H83 110.7 . .
C38 C37 H83 110.7 . .
C36 C37 H84 110.7 . .
C38 C37 H84 110.7 . .
H83 C37 H84 108.8 . .
C38 C37 H85 112.3 . .
C50 C37 H85 112.3 . .
C38 C37 H86 112.3 . .
C50 C37 H86 112.3 . .
H85 C37 H86 109.9 . .
O1 C38 C37 106.71(19) . .
O1 C38 H87 110.4 . .
C37 C38 H87 110.4 . .
O1 C38 H88 110.4 . .
C37 C38 H88 110.4 . .
H87 C38 H88 108.6 . .
C42 C39 C25 107.0(4) . .
C42 C39 H38 110.3 . .
C25 C39 H38 110.3 . .
C42 C39 H39 110.3 . .
C25 C39 H39 110.3 . .
H38 C39 H39 108.6 . .
C25 C40 C44 109.4(4) . .
C25 C40 H40 109.8 . .
C44 C40 H40 109.8 . .
C25 C40 H41 109.8 . .
C44 C40 H41 109.8 . .
H40 C40 H41 108.2 . .
C46 C41 C25 107.3(4) . .
C46 C41 H42 110.2 . .
C25 C41 H42 110.2 . .
C46 C41 H43 110.2 . .
C25 C41 H43 110.2 . .
H42 C41 H43 108.5 . .
C43 C42 C47 109.9(5) . .
C43 C42 C39 110.2(6) . .
C47 C42 C39 109.1(5) . .
C43 C42 H44 109.2 . .
C47 C42 H44 109.2 . .
C39 C42 H44 109.2 . .
C42 C43 C44 110.4(6) . .
C42 C43 H45 109.6 . .
C44 C43 H45 109.6 . .
C42 C43 H46 109.6 . .
C44 C43 H46 109.6 . .
H45 C43 H46 108.1 . .
C43 C44 C40 108.0(4) . .
C43 C44 C45 109.8(7) . .
C40 C44 C45 108.9(6) . .
C43 C44 H47 110.0 . .
C40 C44 H47 110.0 . .
C45 C44 H47 110.0 . .
C46 C45 C44 108.9(8) . .
C46 C45 H48 109.9 . .
C44 C45 H48 109.9 . .
C46 C45 H49 109.9 . .
C44 C45 H49 109.9 . .
H48 C45 H49 108.3 . .
C45 C46 C47 109.5(7) . .
C45 C46 C41 109.2(7) . .
C47 C46 C41 111.1(7) . .
C45 C46 H50 109.0 . .
C47 C46 H50 109.0 . .
C41 C46 H50 109.0 . .
C42 C47 C46 108.9(5) . .
C42 C47 H51 109.9 . .
C46 C47 H51 109.9 . .
C42 C47 H52 109.9 . .
C46 C47 H52 109.9 . .
H51 C47 H52 108.3 . .
C16 C48 H71 109.5 . .
C16 C48 H72 109.5 . .
H71 C48 H72 109.5 . .
C16 C48 H73 109.5 . .
H71 C48 H73 109.5 . .
H72 C48 H73 109.5 . .
C16 C49 H74 109.5 . .
C16 C49 H75 109.5 . .
H74 C49 H75 109.5 . .
C16 C49 H76 109.5 . .
H74 C49 H76 109.5 . .
H75 C49 H76 109.5 . .
C35 C50 C37 101.6(6) . .
C35 C50 H89 111.5 . .
C37 C50 H89 111.5 . .
C35 C50 H90 111.5 . .
C37 C50 H90 111.5 . .
H89 C50 H90 109.3 . .

loop_
_geom_bond_atom_site_label_1
_geom_bond_atom_site_label_2
_geom_bond_distance
_geom_bond_site_symmetry_2
Si1 N1 1.7420(15) .
Si1 C1 1.9132(16) .
Si1 Si2 2.1894(6) .
Si2 C4 1.9483(19) .
Si2 K1 3.3289(6) .
Si3 C19 1.865(2) .
Si3 C20 1.866(2) .
Si3 C1 1.8752(18) .
Si3 C21 1.884(3) .
Si4 C22 1.834(3) .
Si4 C23 1.846(3) .
Si4 C24 1.864(3) .
Si4 C1 1.8813(18) .
N1 C3 1.464(2) .
N1 C25 1.467(2) .
K1 O1 2.6555(14) .
K1 C8 3.1288(18) 3_666
K1 C7 3.1626(18) 3_666
K1 C9 3.1730(19) 3_666
K1 C6 3.1914(19) 3_666
K1 C5 3.2412(18) 3_666
K1 C4 3.2595(17) 3_666
K1 C11 3.486(4) .
K1 H95 2.88(3) .
C1 C2 1.568(2) .
C2 C3 1.517(3) .
C2 H1 0.9900 .
C2 H2 0.9900 .
C3 H3 0.9900 .
C3 H4 0.9900 .
C4 C5 1.419(3) .
C4 C9 1.421(2) .
C4 K1 3.2593(17) 3_666
C5 C6 1.398(3) .
C5 C10 1.522(3) .
C5 K1 3.2411(18) 3_666
C6 C7 1.392(3) .
C6 K1 3.1913(19) 3_666
C6 H53 0.9500 .
C7 C8 1.390(3) .
C7 C13 1.523(3) .
C7 K1 3.1626(18) 3_666
C8 C9 1.399(3) .
C8 K1 3.1287(18) 3_666
C8 H54 0.9500 .
C9 C16 1.531(3) .
C9 K1 3.1728(18) 3_666
C10 C11 1.513(3) .
C10 C12 1.517(3) .
C10 H55 1.0000 .
C11 H96 1.04(3) .
C11 H95 1.05(4) .
C11 H94 0.96(2) .
C12 H91 0.9800 .
C12 H92 0.9800 .
C12 H93 0.9800 .
C13 C15 1.485(4) .
C13 C14 1.489(3) .
C13 H56 1.0000 .
C14 H59 0.9800 .
C14 H60 0.9800 .
C14 H61 0.9800 .
C15 H62 0.9800 .
C15 H63 0.9800 .
C15 H64 0.9800 .
C16 C49 1.192(6) .
C16 C17 1.443(4) .
C16 C18 1.615(3) .
C16 C48 1.696(6) .
C16 H57 1.0000 .
C16 H58 1.0000 .
C17 H65 0.9800 .
C17 H66 0.9800 .
C17 H67 0.9800 .
C18 H68 0.9800 .
C18 H69 0.9800 .
C18 H70 0.9800 .
C19 H5 0.9800 .
C19 H6 0.9800 .
C19 H7 0.9800 .
C20 H8 0.9800 .
C20 H9 0.9800 .
C20 H10 0.9800 .
C21 H11 0.9800 .
C21 H12 0.9800 .
C21 H13 0.9800 .
C22 H14 0.9800 .
C22 H15 0.9800 .
C22 H16 0.9800 .
C23 H17 0.9800 .
C23 H18 0.9800 .
C23 H19 0.9800 .
C24 H20 0.9800 .
C24 H21 0.9800 .
C24 H22 0.9800 .
C25 C40 1.402(5) .
C25 C26 1.495(3) .
C25 C28 1.534(3) .
C25 C41 1.562(5) .
C25 C39 1.590(5) .
C25 C27 1.595(3) .
C26 C29 1.539(4) .
C26 H23 0.9900 .
C26 H24 0.9900 .
C27 C31 1.545(6) .
C27 H25 0.9900 .
C27 H26 0.9900 .
C28 C33 1.536(4) .
C28 H27 0.9900 .
C28 H28 0.9900 .
C29 C30 1.515(5) .
C29 C34 1.520(5) .
C29 H29 1.0000 .
C30 C31 1.536(6) .
C30 H30 0.9900 .
C30 H31 0.9900 .
C31 C32 1.528(8) .
C31 H32 1.0000 .
C32 C33 1.520(6) .
C32 H33 0.9900 .
C32 H34 0.9900 .
C33 C34 1.515(6) .
C33 H35 1.0000 .
C34 H36 0.9900 .
C34 H37 0.9900 .
O1 C38 1.420(3) .
O1 C35 1.425(3) .
C35 C50 1.345(8) .
C35 C36 1.528(5) .
C35 H77 0.9900 .
C35 H78 0.9900 .
C35 H79 0.9900 .
C35 H80 0.9900 .
C36 C37 1.491(5) .
C36 H81 0.9900 .
C36 H82 0.9900 .
C37 C38 1.532(3) .
C37 C50 1.676(13) .
C37 H83 0.9900 .
C37 H84 0.9900 .
C37 H85 0.9900 .
C37 H86 0.9900 .
C38 H87 0.9900 .
C38 H88 0.9900 .
C39 C42 1.536(8) .
C39 H38 0.9900 .
C39 H39 0.9900 .
C40 C44 1.551(7) .
C40 H40 0.9900 .
C40 H41 0.9900 .
C41 C46 1.528(9) .
C41 H42 0.9900 .
C41 H43 0.9900 .
C42 C43 1.502(9) .
C42 C47 1.520(9) .
C42 H44 1.0000 .
C43 C44 1.527(9) .
C43 H45 0.9900 .
C43 H46 0.9900 .
C44 C45 1.552(10) .
C44 H47 1.0000 .
C45 C46 1.524(16) .
C45 H48 0.9900 .
C45 H49 0.9900 .
C46 C47 1.526(11) .
C46 H50 1.0000 .
C47 H51 0.9900 .
C47 H52 0.9900 .
C48 H71 0.9800 .
C48 H72 0.9800 .
C48 H73 0.9800 .
C49 H74 0.9800 .
C49 H75 0.9800 .
C49 H76 0.9800 .
C50 H89 0.9900 .
C50 H90 0.9900 .

loop_
_geom_torsion_atom_site_label_1
_geom_torsion_atom_site_label_2
_geom_torsion_atom_site_label_3
_geom_torsion_atom_site_label_4
_geom_torsion
_geom_torsion_site_symmetry_1
_geom_torsion_site_symmetry_4
C1 Si1 N1 C3 -13.93(16) . .
Si2 Si1 N1 C3 152.44(11) . .
C1 Si1 N1 C25 176.81(18) . .
Si2 Si1 N1 C25 -16.8(3) . .
C19 Si3 C1 C2 176.98(13) . .
C20 Si3 C1 C2 54.77(17) . .
C21 Si3 C1 C2 -62.09(17) . .
C19 Si3 C1 Si4 54.43(14) . .
C20 Si3 C1 Si4 -67.78(15) . .
C21 Si3 C1 Si4 175.36(14) . .
C19 Si3 C1 Si1 -72.29(13) . .
C20 Si3 C1 Si1 165.50(13) . .
C21 Si3 C1 Si1 48.63(15) . .
C22 Si4 C1 C2 61.1(2) . .
C23 Si4 C1 C2 -175.92(17) . .
C24 Si4 C1 C2 -57.6(2) . .
C22 Si4 C1 Si3 -177.4(2) . .
C23 Si4 C1 Si3 -54.38(18) . .
C24 Si4 C1 Si3 63.9(2) . .
C22 Si4 C1 Si1 -50.7(2) . .
C23 Si4 C1 Si1 72.34(17) . .
C24 Si4 C1 Si1 -169.3(2) . .
Si3 C1 C2 C3 143.18(14) . .
Si4 C1 C2 C3 -90.49(16) . .
Si1 C1 C2 C3 26.74(17) . .
C25 N1 C3 C2 -157.58(16) . .
Si1 N1 C3 C2 31.8(2) . .
C1 C2 C3 N1 -38.2(2) . .
C9 C4 C5 C6 1.1(3) . .
Si2 C4 C5 C6 175.76(13) . .
K1 C4 C5 C6 64.89(15) 3_666 .
C9 C4 C5 C10 -177.74(17) . .
Si2 C4 C5 C10 -3.0(2) . .
K1 C4 C5 C10 -113.91(16) 3_666 .
C9 C4 C5 K1 -63.84(15) . 3_666
Si2 C4 C5 K1 110.87(12) . 3_666
C4 C5 C6 C7 0.0(3) . .
C10 C5 C6 C7 178.81(17) . .
K1 C5 C6 C7 66.24(16) 3_666 .
C4 C5 C6 K1 -66.26(16) . 3_666
C10 C5 C6 K1 112.58(15) . 3_666
C5 C6 C7 C8 -0.6(3) . .
K1 C6 C7 C8 67.34(15) 3_666 .
C5 C6 C7 C13 177.97(17) . .
K1 C6 C7 C13 -114.13(16) 3_666 .
C5 C6 C7 K1 -67.90(16) . 3_666
C6 C7 C8 C9 0.1(3) . .
C13 C7 C8 C9 -178.48(17) . .
K1 C7 C8 C9 68.89(17) 3_666 .
C6 C7 C8 K1 -68.82(15) . 3_666
C13 C7 C8 K1 112.63(16) . 3_666
C7 C8 C9 C4 1.0(3) . .
K1 C8 C9 C4 69.71(17) 3_666 .
C7 C8 C9 C16 -179.80(19) . .
K1 C8 C9 C16 -111.09(18) 3_666 .
C7 C8 C9 K1 -68.72(16) . 3_666
C5 C4 C9 C8 -1.5(3) . .
Si2 C4 C9 C8 -176.28(14) . .
K1 C4 C9 C8 -66.92(16) 3_666 .
C5 C4 C9 C16 179.31(18) . .
Si2 C4 C9 C16 4.5(3) . .
K1 C4 C9 C16 113.91(19) 3_666 .
C5 C4 C9 K1 65.40(15) . 3_666
Si2 C4 C9 K1 -109.36(12) . 3_666
C6 C5 C10 C11 -76.6(3) . .
C4 C5 C10 C11 102.2(2) . .
K1 C5 C10 C11 10.3(2) 3_666 .
C6 C5 C10 C12 48.5(2) . .
C4 C5 C10 C12 -132.7(2) . .
K1 C5 C10 C12 135.36(16) 3_666 .
C12 C10 C11 K1 136.98(16) . .
C5 C10 C11 K1 -95.76(16) . .
C8 C7 C13 C15 -136.7(3) . .
C6 C7 C13 C15 44.8(3) . .
K1 C7 C13 C15 -48.0(3) 3_666 .
C8 C7 C13 C14 94.5(3) . .
C6 C7 C13 C14 -84.0(3) . .
K1 C7 C13 C14 -176.9(2) 3_666 .
C8 C9 C16 C49 87.9(4) . .
C4 C9 C16 C49 -92.9(4) . .
K1 C9 C16 C49 1.5(4) 3_666 .
C8 C9 C16 C17 -81.7(3) . .
C4 C9 C16 C17 97.5(3) . .
K1 C9 C16 C17 -168.10(17) 3_666 .
C8 C9 C16 C18 46.5(3) . .
C4 C9 C16 C18 -134.3(2) . .
K1 C9 C16 C18 -39.9(2) 3_666 .
C8 C9 C16 C48 -44.4(3) . .
C4 C9 C16 C48 134.8(3) . .
K1 C9 C16 C48 -130.8(2) 3_666 .
C3 N1 C25 C40 -91.9(3) . .
Si1 N1 C25 C40 76.9(3) . .
C3 N1 C25 C26 70.5(2) . .
Si1 N1 C25 C26 -120.7(2) . .
C3 N1 C25 C28 -168.20(19) . .
Si1 N1 C25 C28 0.6(3) . .
C3 N1 C25 C41 33.5(4) . .
Si1 N1 C25 C41 -157.7(3) . .
C3 N1 C25 C39 147.4(2) . .
Si1 N1 C25 C39 -43.8(3) . .
C3 N1 C25 C27 -50.4(2) . .
Si1 N1 C25 C27 118.40(19) . .
C40 C25 C26 C29 -31.0(5) . .
N1 C25 C26 C29 177.0(2) . .
C28 C25 C26 C29 55.1(3) . .
C41 C25 C26 C29 -82.1(5) . .
C39 C25 C26 C29 74.2(3) . .
C27 C25 C26 C29 -58.3(3) . .
C40 C25 C27 C31 -96.6(4) . .
N1 C25 C27 C31 179.6(3) . .
C26 C25 C27 C31 57.1(3) . .
C28 C25 C27 C31 -59.4(3) . .
C41 C25 C27 C31 70.7(3) . .
C39 C25 C27 C31 -24.8(4) . .
C40 C25 C28 C33 84.5(4) . .
N1 C25 C28 C33 -176.5(3) . .
C26 C25 C28 C33 -54.7(3) . .
C41 C25 C28 C33 -23.7(5) . .
C39 C25 C28 C33 -82.6(4) . .
C27 C25 C28 C33 60.3(3) . .
C25 C26 C29 C30 61.6(4) . .
C25 C26 C29 C34 -58.3(4) . .
C34 C29 C30 C31 58.6(5) . .
C26 C29 C30 C31 -61.0(4) . .
C29 C30 C31 C32 -58.3(5) . .
C29 C30 C31 C27 61.0(5) . .
C25 C27 C31 C32 61.1(4) . .
C25 C27 C31 C30 -58.7(4) . .
C30 C31 C32 C33 58.4(4) . .
C27 C31 C32 C33 -60.5(5) . .
C31 C32 C33 C34 -59.7(4) . .
C31 C32 C33 C28 60.5(4) . .
C25 C28 C33 C34 57.5(4) . .
C25 C28 C33 C32 -62.9(4) . .
C32 C33 C34 C29 60.3(4) . .
C28 C33 C34 C29 -59.5(4) . .
C30 C29 C34 C33 -59.7(4) . .
C26 C29 C34 C33 59.4(4) . .
C38 O1 C35 C50 -0.2(12) . .
K1 O1 C35 C50 -179.2(12) . .
C38 O1 C35 C36 38.2(4) . .
K1 O1 C35 C36 -140.8(3) . .
C50 C35 C36 C37 75.6(7) . .
O1 C35 C36 C37 -36.9(5) . .
C35 C36 C37 C38 22.0(5) . .
C35 C36 C37 C50 -58.1(6) . .
C35 O1 C38 C37 -23.8(3) . .
K1 O1 C38 C37 155.15(16) . .
C36 C37 C38 O1 -0.2(4) . .
C50 C37 C38 O1 33.5(7) . .
C40 C25 C39 C42 57.9(5) . .
N1 C25 C39 C42 172.7(4) . .
C26 C25 C39 C42 -81.1(4) . .
C28 C25 C39 C42 71.3(5) . .
C41 C25 C39 C42 -67.6(5) . .
C27 C25 C39 C42 15.9(6) . .
N1 C25 C40 C44 -177.6(3) . .
C26 C25 C40 C44 29.5(6) . .
C28 C25 C40 C44 -70.1(3) . .
C41 C25 C40 C44 58.5(5) . .
C39 C25 C40 C44 -60.8(4) . .
C27 C25 C40 C44 72.1(4) . .
C40 C25 C41 C46 -58.7(6) . .
N1 C25 C41 C46 -178.0(4) . .
C26 C25 C41 C46 88.9(6) . .
C28 C25 C41 C46 29.7(7) . .
C39 C25 C41 C46 65.7(6) . .
C27 C25 C41 C46 -67.7(5) . .
C25 C39 C42 C43 -55.1(6) . .
C25 C39 C42 C47 65.7(6) . .
C47 C42 C43 C44 -59.7(7) . .
C39 C42 C43 C44 60.5(7) . .
C42 C43 C44 C40 -60.8(6) . .
C42 C43 C44 C45 57.9(8) . .
C25 C40 C44 C43 61.0(5) . .
C25 C40 C44 C45 -58.2(7) . .
C43 C44 C45 C46 -57.7(10) . .
C40 C44 C45 C46 60.3(9) . .
C44 C45 C46 C47 60.0(9) . .
C44 C45 C46 C41 -61.9(10) . .
C25 C41 C46 C45 57.6(8) . .
C25 C41 C46 C47 -63.3(7) . .
C43 C42 C47 C46 61.2(8) . .
C39 C42 C47 C46 -59.7(7) . .
C45 C46 C47 C42 -61.8(8) . .
C41 C46 C47 C42 58.9(7) . .
O1 C35 C50 C37 21.5(15) . .
C36 C35 C50 C37 -59.3(9) . .
C36 C37 C50 C35 74.1(8) . .
C38 C37 C50 C35 -32.4(13) . .
